data_7237882
loop_
_publ_author_name
'Yano, Yoshio'
'Ono, Toshikazu'
'Hatanaka, Sou'
'Gryko, Daniel T.'
'Hisaeda, Yoshio'

_publ_section_title
;
 Salt--cocrystal continuum for photofunction modulation:
 stimuli-responsive fluorescence color-tuning of pyridine-modified
 intramolecular charge-transfer dyes and acid complexes
;
_journal_issue 29
_journal_name_full 'Journal of Materials Chemistry C'
_journal_page_first 8847
_journal_paper_doi 10.1039/C9TC02524C
_journal_volume 7
_journal_year 2019
_chemical_formula_moiety 'C30 H24 N4'
_chemical_formula_sum 'C30 H24 N4'
_chemical_formula_weight 440.53
_space_group_crystal_system triclinic
_space_group_IT_number 2
_space_group_name_Hall '-P 1'
_space_group_name_H-M_alt 'P -1'
_atom_sites_solution_hydrogens geom
_atom_sites_solution_primary dual
_audit_creation_date 2019-02-20
_audit_creation_method
;
Olex2 1.2-ac3
(compiled 2017.02.24 svn.r3390 for Rigaku Oxford Diffraction, GUI svn.r5318)
;
_cell_angle_alpha 89.162(5)
_cell_angle_beta 79.508(5)
_cell_angle_gamma 80.710(5)
_cell_formula_units_Z 1
_cell_length_a 6.1699(4)
_cell_length_b 7.2595(5)
_cell_length_c 13.6139(8)
_cell_measurement_reflns_used 2615
_cell_measurement_temperature 298
_cell_measurement_theta_max 30.9150
_cell_measurement_theta_min 3.0350
_cell_volume 591.64(7)
_computing_cell_refinement 'CrysAlisPro 1.171.39.34a (Rigaku OD, 2017)'
_computing_data_collection 'CrysAlisPro 1.171.39.34a (Rigaku OD, 2017)'
_computing_data_reduction 'CrysAlisPro 1.171.39.34a (Rigaku OD, 2017)'
_computing_molecular_graphics 'Olex2 (Dolomanov et al., 2009)'
_computing_publication_material 'Olex2 (Dolomanov et al., 2009)'
_computing_structure_refinement 'ShelXL (Sheldrick, 2015)'
_computing_structure_solution 'ShelXT (Sheldrick, 2015)'
_diffrn_ambient_temperature 298
_diffrn_detector 'CCD plate'
_diffrn_detector_type CCD
_diffrn_measured_fraction_theta_full 0.999
_diffrn_measured_fraction_theta_max 0.999
_diffrn_measurement_details
;
List of Runs (angles in degrees, time in seconds):

  # Type    Start    End  Width  t~exp~   \w     \q     \k     \f   Frames
--------------------------------------------------------------------------
  1  \w    -74.00 119.00   1.00   50.00    --   30.00  54.00-120.00  193
  2  \w    -74.00 119.00   1.00   50.00    --   30.00  54.00 -30.00  193
  3  \w     23.00  49.00   1.00   50.00    --   30.00  54.00 -30.00   26
  4  \w    -70.00 112.00   1.00   50.00    --   30.00  54.00 120.00  182
;
_diffrn_measurement_device 'two-circle diffractometer'
_diffrn_measurement_device_type 'XtaLAB Mini (JP)'
_diffrn_measurement_method '\w scans'
_diffrn_orient_matrix_type 'CrysAlisPro convention (1999,Acta A55,543-557)'
_diffrn_orient_matrix_UB_11 -0.0296057000
_diffrn_orient_matrix_UB_12 0.0060132000
_diffrn_orient_matrix_UB_13 0.0528329000
_diffrn_orient_matrix_UB_21 -0.0186945000
_diffrn_orient_matrix_UB_22 0.0988271000
_diffrn_orient_matrix_UB_23 -0.0024454000
_diffrn_orient_matrix_UB_31 -0.1131786000
_diffrn_orient_matrix_UB_32 -0.0011595000
_diffrn_orient_matrix_UB_33 -0.0033127000
_diffrn_radiation_monochromator graphite
_diffrn_radiation_probe x-ray
_diffrn_radiation_type MoK\a
_diffrn_radiation_wavelength 0.71073
_diffrn_reflns_av_R_equivalents 0.0169
_diffrn_reflns_av_unetI/netI 0.0189
_diffrn_reflns_Laue_measured_fraction_full 0.999
_diffrn_reflns_Laue_measured_fraction_max 0.999
_diffrn_reflns_limit_h_max 7
_diffrn_reflns_limit_h_min -7
_diffrn_reflns_limit_k_max 9
_diffrn_reflns_limit_k_min -9
_diffrn_reflns_limit_l_max 16
_diffrn_reflns_limit_l_min -16
_diffrn_reflns_number 6300
_diffrn_reflns_point_group_measured_fraction_full 0.999
_diffrn_reflns_point_group_measured_fraction_max 0.999
_diffrn_reflns_theta_full 25.242
_diffrn_reflns_theta_max 26.370
_diffrn_reflns_theta_min 2.843
_diffrn_source 'fine-focus sealed X-ray tube'
_diffrn_source_type 'Rigaku (Mo) X-ray Source'
_exptl_absorpt_coefficient_mu 0.074
_exptl_absorpt_correction_T_max 1.00000
_exptl_absorpt_correction_T_min 0.97131
_exptl_absorpt_correction_type multi-scan
_exptl_absorpt_process_details
;
CrysAlisPro 1.171.39.34a (Rigaku Oxford Diffraction, 2017)
Empirical absorption correction using spherical harmonics,
 implemented in SCALE3 ABSPACK scaling algorithm.
;
_exptl_crystal_colour colourless
_exptl_crystal_colour_primary colourless
_exptl_crystal_density_diffrn 1.236
_exptl_crystal_description plate
_exptl_crystal_F_000 232
_exptl_crystal_size_max 0.55
_exptl_crystal_size_mid 0.15
_exptl_crystal_size_min 0.1
_refine_diff_density_max 0.168
_refine_diff_density_min -0.173
_refine_diff_density_rms 0.031
_refine_ls_extinction_method none
_refine_ls_goodness_of_fit_ref 1.036
_refine_ls_hydrogen_treatment constr
_refine_ls_matrix_type full
_refine_ls_number_parameters 155
_refine_ls_number_reflns 2412
_refine_ls_number_restraints 0
_refine_ls_restrained_S_all 1.036
_refine_ls_R_factor_all 0.0492
_refine_ls_R_factor_gt 0.0381
_refine_ls_shift/su_max 0.000
_refine_ls_shift/su_mean 0.000
_refine_ls_structure_factor_coef Fsqd
_refine_ls_weighting_details 'w=1/[\s^2^(Fo^2^)+(0.0520P)^2^+0.1050P] where P=(Fo^2^+2Fc^2^)/3'
_refine_ls_weighting_scheme calc
_refine_ls_wR_factor_gt 0.1000
_refine_ls_wR_factor_ref 0.1098
_reflns_Friedel_coverage 0.000
_reflns_number_gt 1948
_reflns_number_total 2412
_reflns_threshold_expression 'I > 2\s(I)'
_cod_data_source_file c9tc02524c3.cif
_cod_data_source_block yano082
_cod_database_code 7237882
_shelx_shelxl_version_number 2017/1
_chemical_oxdiff_usercomment 1
_shelx_space_group_comment
;
The symmetry employed for this shelxl refinement is uniquely defined
by the following loop, which should always be used as a source of
symmetry information in preference to the above space-group names.
They are only intended as comments.
;
_diffrn_oxdiff_ac3_digest_frames
;
01930853afdc98cae833365c826cbd852500594f974
;
_reflns_odcompleteness_completeness 99.92
_reflns_odcompleteness_iscentric 1
_reflns_odcompleteness_theta 26.32
_olex2_refinement_description
;
1. Fixed Uiso
 At 1.2 times of:
  All C(H) groups
 At 1.5 times of:
  All C(H,H,H) groups
2.a Aromatic/amide H refined with riding coordinates:
 C8(H8), C3(H3), C7(H7), C14(H14), C10(H10), C6(H6), C5(H5), C11(H11), C13(H13)
2.b Idealised Me refined as rotating group:
 C15(H15A,H15B,H15C)
;
_olex2_submission_special_instructions 'No special instructions were received'
_oxdiff_exptl_absorpt_empirical_details
;
Empirical correction (ABSPACK) includes:
- Absorption correction using spherical harmonics
- Frame scaling
;
_oxdiff_exptl_absorpt_empirical_full_max 1.130
_oxdiff_exptl_absorpt_empirical_full_min 0.917

loop_
_space_group_symop_operation_xyz
'x, y, z'
'-x, -y, -z'

loop_
_atom_site_label
_atom_site_type_symbol
_atom_site_fract_x
_atom_site_fract_y
_atom_site_fract_z
_atom_site_U_iso_or_equiv
_atom_site_adp_type
_atom_site_occupancy
_atom_site_site_symmetry_order
_atom_site_calc_flag
_atom_site_refinement_flags_posn
N1 N 0.67112(17) 0.46927(14) 0.38385(7) 0.0399(3) Uani 1 1 d .
N2 N -0.2322(2) 0.94537(18) 0.76361(9) 0.0591(3) Uani 1 1 d .
C1 C 0.4853(2) 0.53938(17) 0.45463(8) 0.0380(3) Uani 1 1 d .
C9 C 0.7141(2) 0.53847(17) 0.28425(9) 0.0390(3) Uani 1 1 d .
C4 C -0.0241(2) 0.76406(16) 0.61920(9) 0.0394(3) Uani 1 1 d .
C2 C 0.1846(2) 0.65392(17) 0.56710(9) 0.0394(3) Uani 1 1 d .
C8 C -0.2103(2) 0.80094(17) 0.57312(10) 0.0428(3) Uani 1 1 d .
H8 H -0.203461 0.754977 0.509036 0.051 Uiso 1 1 calc R
C3 C 0.2794(2) 0.66163(17) 0.46716(9) 0.0397(3) Uani 1 1 d .
H3 H 0.219617 0.732852 0.418231 0.048 Uiso 1 1 calc R
C7 C -0.4047(2) 0.90593(18) 0.62298(11) 0.0492(3) Uani 1 1 d .
H7 H -0.530367 0.931014 0.593241 0.059 Uiso 1 1 calc R
C14 C 0.8979(2) 0.62612(19) 0.25233(10) 0.0482(3) Uani 1 1 d .
H14 H 0.998312 0.635621 0.294619 0.058 Uiso 1 1 calc R
C10 C 0.5652(2) 0.52505(19) 0.22109(10) 0.0490(3) Uani 1 1 d .
H10 H 0.442072 0.466008 0.241973 0.059 Uiso 1 1 calc R
C6 C -0.4092(2) 0.97298(19) 0.71770(11) 0.0539(4) Uani 1 1 d .
H6 H -0.541991 1.040888 0.751515 0.065 Uiso 1 1 calc R
C5 C -0.0458(2) 0.8431(2) 0.71435(10) 0.0515(4) Uani 1 1 d .
H5 H 0.078140 0.822888 0.745397 0.062 Uiso 1 1 calc R
C11 C 0.6007(3) 0.6001(2) 0.12654(10) 0.0590(4) Uani 1 1 d .
H11 H 0.499419 0.591480 0.084575 0.071 Uiso 1 1 calc R
C13 C 0.9314(3) 0.6995(2) 0.15717(11) 0.0575(4) Uani 1 1 d .
H13 H 1.055253 0.757592 0.136179 0.069 Uiso 1 1 calc R
C12 C 0.7842(3) 0.6881(2) 0.09273(10) 0.0584(4) Uani 1 1 d .
C15 C 0.8176(4) 0.7730(3) -0.01032(13) 0.0946(7) Uani 1 1 d .
H15A H 0.756836 0.703053 -0.054963 0.142 Uiso 1 1 calc GR
H15B H 0.974314 0.769690 -0.034790 0.142 Uiso 1 1 calc GR
H15C H 0.742894 0.900102 -0.006422 0.142 Uiso 1 1 calc GR

loop_
_atom_site_aniso_label
_atom_site_aniso_U_11
_atom_site_aniso_U_22
_atom_site_aniso_U_33
_atom_site_aniso_U_23
_atom_site_aniso_U_13
_atom_site_aniso_U_12
N1 0.0416(6) 0.0443(6) 0.0312(5) 0.0014(4) -0.0045(4) -0.0015(4)
N2 0.0670(8) 0.0563(7) 0.0465(7) -0.0082(6) -0.0061(6) 0.0086(6)
C1 0.0416(6) 0.0401(6) 0.0318(6) 0.0000(5) -0.0062(5) -0.0058(5)
C9 0.0429(7) 0.0392(6) 0.0314(6) -0.0013(5) -0.0038(5) 0.0004(5)
C4 0.0434(7) 0.0348(6) 0.0384(6) 0.0010(5) -0.0051(5) -0.0044(5)
C2 0.0430(7) 0.0389(6) 0.0360(6) -0.0001(5) -0.0087(5) -0.0042(5)
C8 0.0483(7) 0.0397(6) 0.0410(7) 0.0002(5) -0.0095(5) -0.0067(5)
C3 0.0435(7) 0.0410(6) 0.0347(6) 0.0017(5) -0.0095(5) -0.0047(5)
C7 0.0450(7) 0.0437(7) 0.0579(8) 0.0047(6) -0.0109(6) -0.0027(6)
C14 0.0457(7) 0.0550(8) 0.0426(7) 0.0007(6) -0.0066(6) -0.0060(6)
C10 0.0528(8) 0.0537(8) 0.0417(7) -0.0016(6) -0.0119(6) -0.0079(6)
C6 0.0527(8) 0.0442(7) 0.0556(8) 0.0004(6) 0.0026(7) 0.0053(6)
C5 0.0548(8) 0.0540(8) 0.0430(7) -0.0062(6) -0.0127(6) 0.0038(6)
C11 0.0736(10) 0.0654(9) 0.0383(7) -0.0022(6) -0.0195(7) -0.0014(8)
C13 0.0566(9) 0.0570(9) 0.0514(8) 0.0065(7) 0.0072(7) -0.0070(7)
C12 0.0773(10) 0.0541(8) 0.0347(7) 0.0023(6) -0.0002(7) 0.0050(8)
C15 0.1363(19) 0.0920(14) 0.0451(10) 0.0188(9) -0.0024(11) -0.0047(13)

loop_
_atom_type_symbol
_atom_type_description
_atom_type_scat_dispersion_real
_atom_type_scat_dispersion_imag
_atom_type_scat_source
C C 0.0033 0.0016 'International Tables Vol C Tables 4.2.6.8 and 6.1.1.4'
H H 0.0000 0.0000 'International Tables Vol C Tables 4.2.6.8 and 6.1.1.4'
N N 0.0061 0.0033 'International Tables Vol C Tables 4.2.6.8 and 6.1.1.4'

loop_
_geom_angle_atom_site_label_1
_geom_angle_atom_site_label_2
_geom_angle_atom_site_label_3
_geom_angle
_geom_angle_site_symmetry_1
_geom_angle_site_symmetry_3
C1 N1 C9 123.56(10) . .
C1 N1 C2 107.42(10) . 2_666
C2 N1 C9 128.31(10) 2_666 .
C5 N2 C6 116.91(12) . .
N1 C1 C3 142.76(11) . .
C1 C1 N1 107.81(13) 2_666 .
C1 C1 C3 109.44(13) 2_666 .
C14 C9 N1 120.59(11) . .
C10 C9 N1 119.51(11) . .
C10 C9 C14 119.83(12) . .
C8 C4 C2 120.52(11) . .
C8 C4 C5 116.60(12) . .
C5 C4 C2 122.84(11) . .
N1 C2 C4 123.18(11) 2_666 .
C3 C2 N1 109.36(10) . 2_666
C3 C2 C4 127.31(11) . .
C4 C8 H8 120.1 . .
C7 C8 C4 119.72(12) . .
C7 C8 H8 120.1 . .
C1 C3 H3 127.0 . .
C2 C3 C1 105.98(10) . .
C2 C3 H3 127.0 . .
C8 C7 H7 120.6 . .
C6 C7 C8 118.78(13) . .
C6 C7 H7 120.6 . .
C9 C14 H14 120.1 . .
C13 C14 C9 119.78(13) . .
C13 C14 H14 120.1 . .
C9 C10 H10 120.2 . .
C9 C10 C11 119.56(14) . .
C11 C10 H10 120.2 . .
N2 C6 C7 123.43(13) . .
N2 C6 H6 118.3 . .
C7 C6 H6 118.3 . .
N2 C5 C4 124.51(13) . .
N2 C5 H5 117.7 . .
C4 C5 H5 117.7 . .
C10 C11 H11 119.2 . .
C10 C11 C12 121.67(14) . .
C12 C11 H11 119.2 . .
C14 C13 H13 119.3 . .
C12 C13 C14 121.38(14) . .
C12 C13 H13 119.3 . .
C11 C12 C15 120.89(17) . .
C13 C12 C11 117.78(13) . .
C13 C12 C15 121.30(17) . .
C12 C15 H15A 109.5 . .
C12 C15 H15B 109.5 . .
C12 C15 H15C 109.5 . .
H15A C15 H15B 109.5 . .
H15A C15 H15C 109.5 . .
H15B C15 H15C 109.5 . .

loop_
_geom_bond_atom_site_label_1
_geom_bond_atom_site_label_2
_geom_bond_distance
_geom_bond_site_symmetry_2
N1 C1 1.3878(15) .
N1 C9 1.4329(15) .
N1 C2 1.4072(15) 2_666
N2 C6 1.3410(19) .
N2 C5 1.3347(17) .
C1 C1 1.383(2) 2_666
C1 C3 1.4114(17) .
C9 C14 1.3876(19) .
C9 C10 1.3824(18) .
C4 C2 1.4671(17) .
C4 C8 1.3937(18) .
C4 C5 1.3995(18) .
C2 C3 1.3837(16) .
C8 H8 0.9300 .
C8 C7 1.3799(18) .
C3 H3 0.9300 .
C7 H7 0.9300 .
C7 C6 1.379(2) .
C14 H14 0.9300 .
C14 C13 1.3865(19) .
C10 H10 0.9300 .
C10 C11 1.3846(19) .
C6 H6 0.9300 .
C5 H5 0.9300 .
C11 H11 0.9300 .
C11 C12 1.391(2) .
C13 H13 0.9300 .
C13 C12 1.385(2) .
C12 C15 1.517(2) .
C15 H15A 0.9600 .
C15 H15B 0.9600 .
C15 H15C 0.9600 .
